data_7061461
loop_
_publ_author_name
'Mannarsamy, Maruthupandi'
'Nandeshwar, Muneshwar'
'Veerapathiran, Sabari'
'Mandal, Suman'
'Harijan, Dinesh'
'Subramaniyam, Kalaivanan'
'Muduli, Gopendra'
'Prabusankar, Ganesan'

_publ_section_title
;
 Dinuclear complexes, a one dimensional chain and a two dimensional layer
 of bismuth(iii) chalcogenones for C--S cross coupling reactions
;
_journal_issue 21
_journal_name_full 'New Journal of Chemistry'
_journal_page_first 10256
_journal_page_last 10263
_journal_paper_doi 10.1039/D2NJ01151D
_journal_volume 46
_journal_year 2022
_chemical_formula_moiety 'C19 H13 N S'
_chemical_formula_sum 'C19 H13 N S'
_chemical_formula_weight 287.39
_space_group_crystal_system monoclinic
_space_group_IT_number 14
_space_group_name_Hall '-P 2ybc'
_space_group_name_H-M_alt 'P 1 21/c 1'
_symmetry_Int_Tables_number 14
_atom_sites_solution_primary iterative
_audit_creation_date 2021-12-17
_audit_creation_method
;
Olex2 1.2
(compiled 2018.05.29 svn.r3508 for OlexSys, GUI svn.r5506)
;
_audit_update_record
;
2021-12-17 deposited with the CCDC.	2022-04-22 downloaded from the CCDC.
;
_cell_angle_alpha 90
_cell_angle_beta 110.628(12)
_cell_angle_gamma 90
_cell_formula_units_Z 4
_cell_length_a 7.4635(8)
_cell_length_b 22.1889(13)
_cell_length_c 9.3494(9)
_cell_measurement_reflns_used 1194
_cell_measurement_temperature 293
_cell_measurement_theta_max 68.3190
_cell_measurement_theta_min 3.9900
_cell_volume 1449.1(3)
_computing_cell_refinement 'CrysAlisPro 1.171.39.46e (Rigaku OD, 2018)'
_computing_data_collection 'CrysAlisPro 1.171.39.46e (Rigaku OD, 2018)'
_computing_data_reduction 'CrysAlisPro 1.171.39.46e (Rigaku OD, 2018)'
_computing_molecular_graphics 'Olex2 (Dolomanov et al., 2009)'
_computing_publication_material 'Olex2 (Dolomanov et al., 2009)'
_computing_structure_refinement 'olex2.refine (Bourhis et al., 2015)'
_computing_structure_solution 'olex2.solve (Bourhis et al., 2015)'
_diffrn_ambient_temperature 293.0
_diffrn_detector 'CCD plate'
_diffrn_detector_area_resol_mean 16.1293
_diffrn_detector_type Eos
_diffrn_measured_fraction_theta_full 0.4750
_diffrn_measured_fraction_theta_max 0.4750
_diffrn_measurement_details
;
List of Runs (angles in degrees, time in seconds):

  # Type    Start    End  Width  t~exp~   \w     \q     \k     \f   Frames
#--------------------------------------------------------------------------
  1  \w    -25.00   2.00   1.00    1.40    --    0.00  77.00  30.00   27
  2  \w    -22.00  37.00   1.00    1.40    --    0.00  57.00-180.00   59
  3  \w     36.00  71.00   1.00    1.40    --    0.00  77.00  30.00   35
  4  \w     30.00 109.00   1.00    5.59    --   54.00  77.00  60.00   79
  5  \w     49.00 112.00   1.00    5.59    --   54.00  57.00-180.00   63
  6  \w     78.00 116.00   1.00    5.59    --   54.00  57.00 -60.00   38
  7  \w    -10.00  17.00   1.00    5.59    --   54.00 -57.00-150.00   27
  8  \w      7.00  85.00   1.00    5.59    --   54.00 -77.00 -60.00   78
  9  \w    116.00 141.00   1.00    5.59    --  108.00 178.00  90.00   25
 10  \w     49.00  74.00   1.00    5.59    --  108.00-111.00  30.00   25
;
_diffrn_measurement_device 'four-circle diffractometer'
_diffrn_measurement_device_type 'SuperNova, Dual, Cu at home/near, Eos'
_diffrn_measurement_method '\w scans'
_diffrn_orient_matrix_type 'CrysAlisPro convention (1999,Acta A55,543-557)'
_diffrn_orient_matrix_UB_11 -0.1981654000
_diffrn_orient_matrix_UB_12 0.0088504000
_diffrn_orient_matrix_UB_13 -0.1246848000
_diffrn_orient_matrix_UB_21 -0.0914570000
_diffrn_orient_matrix_UB_22 0.0049112000
_diffrn_orient_matrix_UB_23 0.1238570000
_diffrn_orient_matrix_UB_31 0.0321901000
_diffrn_orient_matrix_UB_32 0.0686942000
_diffrn_orient_matrix_UB_33 0.0070021000
_diffrn_radiation_monochromator mirror
_diffrn_radiation_probe x-ray
_diffrn_radiation_type 'Cu K\a'
_diffrn_radiation_wavelength 1.54184
_diffrn_reflns_av_R_equivalents 0.0148
_diffrn_reflns_av_unetI/netI 0.0210
_diffrn_reflns_limit_h_max 6
_diffrn_reflns_limit_h_min -6
_diffrn_reflns_limit_k_max 25
_diffrn_reflns_limit_k_min -18
_diffrn_reflns_limit_l_max 8
_diffrn_reflns_limit_l_min -8
_diffrn_reflns_number 2122
_diffrn_reflns_theta_full 69.6717
_diffrn_reflns_theta_max 69.67
_diffrn_reflns_theta_min 3.98
_diffrn_source 'micro-focus sealed X-ray tube'
_diffrn_source_type 'SuperNova (Cu) X-ray Source'
_exptl_absorpt_coefficient_mu 1.894
_exptl_absorpt_correction_T_max 1.00000
_exptl_absorpt_correction_T_min 0.67079
_exptl_absorpt_correction_type multi-scan
_exptl_absorpt_process_details
;
CrysAlisPro 1.171.39.46e (Rigaku Oxford Diffraction, 2018)
Empirical absorption correction using spherical harmonics,
 implemented in SCALE3 ABSPACK scaling algorithm.
;
_exptl_crystal_colour 'clear yellowish yellow'
_exptl_crystal_colour_lustre clear
_exptl_crystal_colour_modifier yellowish
_exptl_crystal_colour_primary yellow
_exptl_crystal_density_diffrn 1.3172
_exptl_crystal_description irregular
_exptl_crystal_F_000 602.8531
_exptl_crystal_size_max 0.67
_exptl_crystal_size_mid 0.62
_exptl_crystal_size_min 0.52
_refine_diff_density_max 0.1205
_refine_diff_density_min -0.1652
_refine_diff_density_rms 0.0309
_refine_ls_d_res_high 0.8221
_refine_ls_d_res_low 11.0945
_refine_ls_extinction_expression Fc^*^=kFc[1+0.001xFc^2^\l^3^/sin(2\q)]^-1/4^
_refine_ls_goodness_of_fit_ref 1.0969
_refine_ls_hydrogen_treatment constr
_refine_ls_matrix_type full
_refine_ls_number_constraints 26
_refine_ls_number_parameters 191
_refine_ls_number_reflns 1301
_refine_ls_number_restraints 0
_refine_ls_restrained_S_all 1.0969
_refine_ls_R_factor_all 0.0389
_refine_ls_R_factor_gt 0.0339
_refine_ls_shift/su_max 0.0005
_refine_ls_shift/su_mean 0.0000
_refine_ls_structure_factor_coef Fsqd
_refine_ls_weighting_details 'w=1/[\s^2^(Fo^2^)+(0.0501P)^2^+0.2326P] where P=(Fo^2^+2Fc^2^)/3'
_refine_ls_weighting_scheme calc
_refine_ls_wR_factor_gt 0.0889
_refine_ls_wR_factor_ref 0.0939
_reflns_Friedel_coverage 0.0
_reflns_limit_h_max 6
_reflns_limit_h_min -6
_reflns_limit_k_max 25
_reflns_limit_k_min 0
_reflns_limit_l_max 8
_reflns_limit_l_min 0
_reflns_number_gt 1147
_reflns_number_total 1301
_reflns_threshold_expression I>=2u(I)
_cod_data_source_file d2nj01151d2.cif
_cod_data_source_block IV
_cod_depositor_comments 'Adding full bibliography for 7061460--7061465.cif.'
_cod_database_code 7061461
_chemical_oxdiff_formula C19H12NS
_reflns_odcompleteness_completeness 44.01
_reflns_odcompleteness_iscentric 1
_reflns_odcompleteness_theta 74.33
_olex2_refinement_description
;
1. Fixed Uiso
 At 1.2 times of:
  All C(H) groups
2.a Aromatic/amide H refined with riding coordinates:
 C15(H15), C1(H1), C4(H4), C8(H8), C5(H5), C16(H16), C19(H19), C6(H6), C3(H3),
 C7(H7), C2(H2), C17(H17), C18(H18)
;
_olex2_submission_special_instructions 'No special instructions were received'
_oxdiff_exptl_absorpt_empirical_details
;
Empirical correction (ABSPACK) includes:
- Absorption correction using spherical harmonics
- Frame scaling
;
_oxdiff_exptl_absorpt_empirical_full_max 1.649
_oxdiff_exptl_absorpt_empirical_full_min 0.741

loop_
_space_group_symop_id
_space_group_symop_operation_xyz
1 x,y,z
2 -x,y+1/2,-z+1/2
3 -x,-y,-z
4 x,-y-1/2,z-1/2

loop_
_atom_site_label
_atom_site_type_symbol
_atom_site_fract_x
_atom_site_fract_y
_atom_site_fract_z
_atom_site_U_iso_or_equiv
_atom_site_adp_type
_atom_site_occupancy
_atom_site_refinement_flags_posn
S1 S 0.15031(10) 0.62471(3) 0.68360(9) 0.0796(4) Uani 1.000000 .
N1 N 0.2556(3) 0.47094(9) 0.3927(3) 0.0633(6) Uani 1.000000 .
C10 C 0.2525(3) 0.50876(12) 0.6365(3) 0.0591(7) Uani 1.000000 .
C12 C 0.2131(3) 0.52695(11) 0.3357(3) 0.0590(7) Uani 1.000000 .
C14 C 0.3726(4) 0.66003(10) 0.7752(3) 0.0597(7) Uani 1.000000 .
C11 C 0.1875(3) 0.57681(10) 0.4228(3) 0.0578(7) Uani 1.000000 .
C13 C 0.2045(3) 0.56632(11) 0.5748(3) 0.0583(7) Uani 1.000000 .
C9 C 0.2769(3) 0.46216(11) 0.5390(3) 0.0589(7) Uani 1.000000 .
C15 C 0.5434(5) 0.64324(12) 0.7613(3) 0.0664(8) Uani 1.000000 .
H15 H 0.5475(5) 0.61027(12) 0.7011(3) 0.0797(10) Uiso 1.000000 R
C1 C 0.3225(4) 0.40303(12) 0.5986(4) 0.0763(9) Uani 1.000000 .
H1 H 0.3363(4) 0.37238(12) 0.5354(4) 0.0915(10) Uiso 1.000000 R
C4 C 0.2804(4) 0.49355(15) 0.7907(3) 0.0771(9) Uani 1.000000 .
H4 H 0.2677(4) 0.52312(15) 0.8569(3) 0.0925(11) Uiso 1.000000 R
C8 C 0.1923(4) 0.53611(14) 0.1803(3) 0.0747(8) Uani 1.000000 .
H8 H 0.2055(4) 0.50369(14) 0.1217(3) 0.0897(10) Uiso 1.000000 R
C5 C 0.1471(4) 0.63410(12) 0.3499(4) 0.0743(9) Uani 1.000000 .
H5 H 0.1309(4) 0.66740(12) 0.4046(4) 0.0891(10) Uiso 1.000000 R
C16 C 0.7074(5) 0.67496(14) 0.8360(4) 0.0869(10) Uani 1.000000 .
H16 H 0.8219(5) 0.66369(14) 0.8250(4) 0.1043(11) Uiso 1.000000 R
C19 C 0.3704(5) 0.70840(11) 0.8687(3) 0.0850(9) Uani 1.000000 .
H19 H 0.2564(5) 0.71987(11) 0.8802(3) 0.1020(11) Uiso 1.000000 R
C6 C 0.1320(4) 0.64076(15) 0.2029(4) 0.0888(10) Uani 1.000000 .
H6 H 0.1070(4) 0.67869(15) 0.1579(4) 0.1065(12) Uiso 1.000000 R
C3 C 0.3255(4) 0.43632(17) 0.8421(4) 0.0894(10) Uani 1.000000 .
H3 H 0.3431(4) 0.42720(17) 0.9432(4) 0.1073(12) Uiso 1.000000 R
C7 C 0.1534(4) 0.59145(17) 0.1167(4) 0.0889(10) Uani 1.000000 .
H7 H 0.1408(4) 0.59687(17) 0.0150(4) 0.1066(12) Uiso 1.000000 R
C2 C 0.3460(4) 0.39061(15) 0.7447(5) 0.0889(10) Uani 1.000000 .
H2 H 0.3759(4) 0.35158(15) 0.7817(5) 0.1067(12) Uiso 1.000000 R
C17 C 0.7038(6) 0.72363(15) 0.9275(4) 0.1066(12) Uani 1.000000 .
H17 H 0.8148(6) 0.74541(15) 0.9771(4) 0.1279(14) Uiso 1.000000 R
C18 C 0.5355(7) 0.73925(14) 0.9439(4) 0.1066(11) Uani 1.000000 .
H18 H 0.5329(7) 0.77132(14) 1.0072(4) 0.1279(14) Uiso 1.000000 R

loop_
_atom_site_aniso_label
_atom_site_aniso_U_11
_atom_site_aniso_U_22
_atom_site_aniso_U_33
_atom_site_aniso_U_12
_atom_site_aniso_U_13
_atom_site_aniso_U_23
S1 0.0757(7) 0.0820(5) 0.0862(7) -0.0032(4) 0.0348(5) -0.0279(4)
N1 0.0651(15) 0.0613(13) 0.0668(18) -0.0065(11) 0.0274(12) -0.0098(12)
C10 0.0522(17) 0.0719(17) 0.054(2) -0.0073(13) 0.0194(14) -0.0010(15)
C12 0.0552(18) 0.0665(17) 0.056(2) -0.0080(13) 0.0202(14) -0.0062(15)
C14 0.076(2) 0.0485(13) 0.0516(17) 0.0006(13) 0.0182(15) 0.0028(12)
C11 0.0528(17) 0.0582(15) 0.063(2) -0.0058(12) 0.0210(14) -0.0073(14)
C13 0.0558(17) 0.0627(15) 0.0578(19) -0.0080(13) 0.0216(14) -0.0120(13)
C9 0.0532(18) 0.0607(15) 0.064(2) -0.0052(13) 0.0222(15) -0.0044(15)
C15 0.071(2) 0.0618(15) 0.0622(19) -0.0014(16) 0.0175(17) -0.0008(13)
C1 0.074(2) 0.0636(17) 0.093(3) 0.0022(14) 0.0312(18) 0.0049(16)
C4 0.073(2) 0.094(2) 0.065(2) -0.0040(17) 0.0255(17) -0.0037(17)
C8 0.076(2) 0.087(2) 0.066(2) -0.0032(16) 0.0308(16) -0.0091(17)
C5 0.077(2) 0.0651(17) 0.082(2) -0.0000(14) 0.0296(18) 0.0020(16)
C16 0.076(2) 0.082(2) 0.092(2) -0.0008(18) 0.0156(19) 0.0051(18)
C19 0.099(2) 0.0585(16) 0.095(2) 0.0032(17) 0.0312(19) -0.0141(16)
C6 0.095(3) 0.083(2) 0.089(3) 0.0048(18) 0.033(2) 0.018(2)
C3 0.081(2) 0.117(3) 0.070(2) -0.000(2) 0.0256(18) 0.022(2)
C7 0.090(2) 0.113(3) 0.068(2) 0.002(2) 0.0327(18) 0.013(2)
C2 0.081(2) 0.082(2) 0.102(3) 0.0046(17) 0.031(2) 0.024(2)
C17 0.100(3) 0.074(2) 0.117(3) -0.017(2) 0.002(2) -0.010(2)
C18 0.125(3) 0.0626(19) 0.115(3) -0.008(2) 0.021(3) -0.0265(18)

loop_
_atom_type_symbol
_atom_type_scat_dispersion_real
_atom_type_scat_dispersion_imag
_atom_type_scat_Cromer_Mann_a1
_atom_type_scat_Cromer_Mann_a2
_atom_type_scat_Cromer_Mann_a3
_atom_type_scat_Cromer_Mann_a4
_atom_type_scat_Cromer_Mann_b1
_atom_type_scat_Cromer_Mann_b2
_atom_type_scat_Cromer_Mann_b3
_atom_type_scat_Cromer_Mann_b4
_atom_type_scat_Cromer_Mann_c
_atom_type_scat_source
_atom_type_scat_dispersion_source
H 0.00000 0.00000 0.49300 0.32291 0.14019 0.04081 10.51090 26.12570 3.14236 57.79970 0.0030380000826 'International Tables Volume C Table 6.1.1.4 (pp. 500-502)' 'Henke, Gullikson and Davis, At. Data and Nucl. Data Tables, 1993, 54, 2'
C 0.01920 0.00962 2.31000 1.02000 1.58860 0.86500 20.84390 10.20750 0.56870 51.65120 0.215599998832 'International Tables Volume C Table 6.1.1.4 (pp. 500-502)' 'Henke, Gullikson and Davis, At. Data and Nucl. Data Tables, 1993, 54, 2'
S 0.33537 0.55136 6.90530 5.20340 1.43790 1.58630 1.46790 22.21510 0.25360 56.17200 0.866900026798 'International Tables Volume C Table 6.1.1.4 (pp. 500-502)' 'Henke, Gullikson and Davis, At. Data and Nucl. Data Tables, 1993, 54, 2'
N 0.03256 0.01839 12.21260 3.13220 2.01250 1.16630 0.00570 9.89330 28.99750 0.58260 -11.5290002823 'International Tables Volume C Table 6.1.1.4 (pp. 500-502)' 'Henke, Gullikson and Davis, At. Data and Nucl. Data Tables, 1993, 54, 2'

loop_
_geom_angle_atom_site_label_1
_geom_angle_atom_site_label_2
_geom_angle_atom_site_label_3
_geom_angle
_geom_angle_site_symmetry_1
_geom_angle_site_symmetry_3
_geom_angle_publ_flag
C13 S1 C14 103.72(13) . . ?
C9 N1 C12 117.9(2) . . ?
C9 C10 C13 118.0(2) . . ?
C4 C10 C13 124.1(3) . . ?
C4 C10 C9 117.9(2) . . ?
C11 C12 N1 123.4(2) . . ?
C8 C12 N1 117.6(2) . . ?
C8 C12 C11 119.0(2) . . ?
C15 C14 S1 125.4(2) . . ?
C19 C14 S1 115.6(2) . . ?
C19 C14 C15 119.0(3) . . ?
C13 C11 C12 117.9(2) . . ?
C5 C11 C12 117.9(3) . . ?
C5 C11 C13 124.2(2) . . ?
C10 C13 S1 120.5(2) . . ?
C11 C13 S1 120.08(19) . . ?
C11 C13 C10 119.3(2) . . ?
C10 C9 N1 123.5(2) . . ?
C1 C9 N1 117.6(2) . . ?
C1 C9 C10 118.9(3) . . ?
C16 C15 C14 120.2(3) . . ?
C2 C1 C9 121.1(3) . . ?
C3 C4 C10 120.7(3) . . ?
C7 C8 C12 120.6(3) . . ?
C6 C5 C11 120.9(3) . . ?
C17 C16 C15 120.5(3) . . ?
C18 C19 C14 120.2(3) . . ?
C7 C6 C5 121.0(3) . . ?
C2 C3 C4 121.0(3) . . ?
C6 C7 C8 120.5(3) . . ?
C3 C2 C1 120.3(3) . . ?
C18 C17 C16 119.2(3) . . ?
C17 C18 C19 120.9(3) . . ?

loop_
_geom_bond_atom_site_label_1
_geom_bond_atom_site_label_2
_geom_bond_distance
_geom_bond_site_symmetry_2
_geom_bond_publ_flag
S1 C14 1.760(3) . ?
S1 C13 1.779(2) . ?
N1 C12 1.345(3) . ?
N1 C9 1.334(3) . ?
C10 C13 1.395(3) . ?
C10 C9 1.432(3) . ?
C10 C4 1.422(4) . ?
C12 C11 1.426(3) . ?
C12 C8 1.421(4) . ?
C14 C15 1.378(4) . ?
C14 C19 1.388(3) . ?
C11 C13 1.401(3) . ?
C11 C5 1.423(3) . ?
C9 C1 1.419(3) . ?
C15 C16 1.370(4) . ?
C1 C2 1.343(4) . ?
C4 C3 1.357(4) . ?
C8 C7 1.350(4) . ?
C5 C6 1.348(4) . ?
C16 C17 1.384(4) . ?
C19 C18 1.368(4) . ?
C6 C7 1.401(4) . ?
C3 C2 1.407(4) . ?
C17 C18 1.363(5) . ?
